data_4349428
loop_
_publ_author_name
'Alemayehu, Abraham B.'
'Vazquez-Lima, Hugo'
'Gagnon, Kevin J.'
'Ghosh, Abhik'

_publ_section_title
;
 Stepwise Deoxygenation of Nitrite as a Route to Two Families of Ruthenium
 Corroles: Group 8 Periodic Trends and Relativistic Effects.
;
_journal_issue 9
_journal_name_full 'Inorganic chemistry'
_journal_page_first 5285
_journal_page_last 5294
_journal_paper_doi 10.1021/acs.inorgchem.7b00377
_journal_volume 56
_journal_year 2017
_chemical_formula_sum 'C80 H40 F18 N8 Ru2'
_chemical_formula_weight 1657.34
_space_group_crystal_system triclinic
_space_group_IT_number 2
_space_group_name_Hall '-P 1'
_space_group_name_H-M_alt 'P -1'
_atom_sites_solution_hydrogens geom
_atom_sites_solution_primary 'intrinsic phasing'
_atom_sites_solution_secondary difmap
_audit_creation_method SHELXL-2014/7
_cell_angle_alpha 111.527(3)
_cell_angle_beta 96.307(3)
_cell_angle_gamma 101.899(3)
_cell_formula_units_Z 1
_cell_length_a 9.7575(5)
_cell_length_b 15.2026(8)
_cell_length_c 16.0513(8)
_cell_measurement_reflns_used 9965
_cell_measurement_temperature 100(2)
_cell_measurement_theta_max 36.61
_cell_measurement_theta_min 3.01
_cell_volume 2121.9(2)
_computing_cell_refinement 'SAINT V8.34A Bruker-AXS, Madison WI'
_computing_data_collection 'Bruker APEX2 Bruker-AXS, Madison WI'
_computing_data_reduction 'SAINT V8.34A Bruker-AXS, Madison WI'
_computing_molecular_graphics
;
Bruker SHELXTL Bruker-AXS, Madison WI
O. V. Dolomanov, L. J. Bourhis, R. J. Gildea, J. A. K. Howard and H. Puschmann,
OLEX2: a complete structure solution, refinement and analysis program.
J. Appl. Cryst. (2009). 42, 339-341.
and local programs
;
_computing_publication_material 'Bruker SHELXTL Bruker-AXS, Madison WI'
_computing_structure_refinement 'SHELXL-2014/7 (Sheldrick, 2013)'
_computing_structure_solution 'SHELXT 2014/4 Bruker-AXS, Madison WI'
_diffrn_ambient_temperature 100(2)
_diffrn_detector_area_resol_mean 10.42
_diffrn_measured_fraction_theta_full 0.997
_diffrn_measured_fraction_theta_max 0.986
_diffrn_measurement_device_type 'Bruker D8 with PHOTON 100 detector'
_diffrn_measurement_method '\f and \w shutterless scans'
_diffrn_radiation_monochromator 'silicon 111'
_diffrn_radiation_type synchrotron
_diffrn_radiation_wavelength 0.7749
_diffrn_reflns_av_R_equivalents 0.0414
_diffrn_reflns_av_unetI/netI 0.0579
_diffrn_reflns_Laue_measured_fraction_full 0.997
_diffrn_reflns_Laue_measured_fraction_max 0.986
_diffrn_reflns_limit_h_max 14
_diffrn_reflns_limit_h_min -15
_diffrn_reflns_limit_k_max 23
_diffrn_reflns_limit_k_min -23
_diffrn_reflns_limit_l_max 24
_diffrn_reflns_limit_l_min -24
_diffrn_reflns_number 40450
_diffrn_reflns_point_group_measured_fraction_full 0.997
_diffrn_reflns_point_group_measured_fraction_max 0.986
_diffrn_reflns_theta_full 27.706
_diffrn_reflns_theta_max 36.671
_diffrn_reflns_theta_min 2.376
_diffrn_source
;
Advanced Light Source, station 11.3.1
;
_exptl_absorpt_coefficient_mu 0.544
_exptl_absorpt_correction_T_max 0.973
_exptl_absorpt_correction_T_min 0.740
_exptl_absorpt_correction_type multi-scan
_exptl_absorpt_process_details 'SADABS-2014/5 - Bruker AXS, Madison WI'
_exptl_crystal_colour red
_exptl_crystal_density_diffrn 1.297
_exptl_crystal_description rod
_exptl_crystal_F_000 826
_exptl_crystal_size_max 0.200
_exptl_crystal_size_mid 0.200
_exptl_crystal_size_min 0.050
_refine_diff_density_max 2.828
_refine_diff_density_min -1.615
_refine_diff_density_rms 0.122
_refine_ls_extinction_method none
_refine_ls_goodness_of_fit_ref 1.066
_refine_ls_hydrogen_treatment constr
_refine_ls_matrix_type full
_refine_ls_number_parameters 611
_refine_ls_number_reflns 16036
_refine_ls_number_restraints 696
_refine_ls_restrained_S_all 1.226
_refine_ls_R_factor_all 0.0889
_refine_ls_R_factor_gt 0.0659
_refine_ls_shift/su_max 0.002
_refine_ls_shift/su_mean 0.000
_refine_ls_structure_factor_coef Fsqd
_refine_ls_weighting_details 'w=1/[\s^2^(Fo^2^)+(0.0728P)^2^+4.1512P] where P=(Fo^2^+2Fc^2^)/3'
_refine_ls_weighting_scheme calc
_refine_ls_wR_factor_gt 0.1593
_refine_ls_wR_factor_ref 0.1765
_reflns_Friedel_coverage 0.000
_reflns_number_gt 12012
_reflns_number_total 16036
_reflns_threshold_expression 'I > 2\s(I)'
_cod_data_source_file ic7b00377_si_002.cif
_cod_data_source_block Ru2CF3
_cod_original_cell_volume 2121.87(19)
_cod_database_code 4349428
_shelx_shelxl_version_number 2014/7
_shelx_space_group_comment
;
The symmetry employed for this shelxl refinement is uniquely defined
by the following loop, which should always be used as a source of
symmetry information in preference to the above space-group names.
They are only intended as comments.
;
_shelx_estimated_absorpt_t_min 0.899
_shelx_estimated_absorpt_t_max 0.973

loop_
_space_group_symop_operation_xyz
'x, y, z'
'-x, -y, -z'

loop_
_atom_site_label
_atom_site_type_symbol
_atom_site_fract_x
_atom_site_fract_y
_atom_site_fract_z
_atom_site_U_iso_or_equiv
_atom_site_adp_type
_atom_site_occupancy
_atom_site_site_symmetry_order
_atom_site_calc_flag
_atom_site_refinement_flags_posn
_atom_site_refinement_flags_adp
_atom_site_refinement_flags_occupancy
_atom_site_disorder_assembly
_atom_site_disorder_group
Ru1 Ru 0.43577(2) 0.55232(2) 0.52005(2) 0.02387(7) Uani 1 1 d . . . . .
N1 N 0.3308(3) 0.54862(18) 0.40671(16) 0.0285(5) Uani 1 1 d . . . . .
N2 N 0.2542(3) 0.47309(17) 0.52973(15) 0.0236(4) Uani 1 1 d . . . . .
N3 N 0.4979(3) 0.61776(18) 0.65480(15) 0.0257(5) Uani 1 1 d . . . . .
N4 N 0.5428(3) 0.67424(17) 0.51527(16) 0.0260(5) Uani 1 1 d . . . . .
C1 C 0.3905(4) 0.6177(2) 0.3743(2) 0.0310(6) Uani 1 1 d . . . . .
C2 C 0.3011(4) 0.5979(3) 0.2909(2) 0.0403(8) Uani 1 1 d . . . . .
H2A H 0.3167 0.6325 0.2526 0.048 Uiso 1 1 calc R U . . .
C3 C 0.1863(4) 0.5188(2) 0.2748(2) 0.0364(7) Uani 1 1 d . . . . .
H3A H 0.1092 0.4896 0.2233 0.044 Uiso 1 1 calc R U . . .
C4 C 0.2040(3) 0.4888(2) 0.34890(19) 0.0293(6) Uani 1 1 d . . . . .
C5 C 0.1145(3) 0.4196(2) 0.37143(18) 0.0263(5) Uani 1 1 d . . . . .
C6 C 0.1380(3) 0.4146(2) 0.45819(17) 0.0238(5) Uani 1 1 d . . . . .
C7 C 0.0461(3) 0.3533(2) 0.49062(19) 0.0284(6) Uani 1 1 d . . . . .
H7A H -0.0404 0.3050 0.4559 0.034 Uiso 1 1 calc R U . . .
C8 C 0.1040(3) 0.3763(2) 0.57984(19) 0.0290(6) Uani 1 1 d . . . . .
H8A H 0.0646 0.3472 0.6182 0.035 Uiso 1 1 calc R U . . .
C9 C 0.2340(3) 0.4515(2) 0.60505(18) 0.0261(5) Uani 1 1 d . . . . .
C10 C 0.3270(3) 0.4997(2) 0.69087(18) 0.0285(6) Uani 1 1 d . . . . .
C11 C 0.4483(3) 0.5782(2) 0.71467(17) 0.0265(5) Uani 1 1 d . . . . .
C12 C 0.5373(3) 0.6355(2) 0.80338(18) 0.0299(6) Uani 1 1 d . . . . .
H12A H 0.5288 0.6241 0.8572 0.036 Uiso 1 1 calc R U . . .
C13 C 0.6359(3) 0.7092(2) 0.79724(18) 0.0276(5) Uani 1 1 d . . . . .
H13A H 0.7083 0.7581 0.8462 0.033 Uiso 1 1 calc R U . . .
C14 C 0.6123(3) 0.7006(2) 0.70438(18) 0.0253(5) Uani 1 1 d . . . . .
C15 C 0.6851(3) 0.7645(2) 0.66874(19) 0.0263(5) Uani 1 1 d . . . . .
C16 C 0.6493(3) 0.7532(2) 0.57757(19) 0.0282(6) Uani 1 1 d . . . . .
C17 C 0.6911(4) 0.8177(2) 0.5333(2) 0.0333(6) Uani 1 1 d . . . . .
H17A H 0.7643 0.8777 0.5592 0.040 Uiso 1 1 calc R U . . .
C18 C 0.6073(4) 0.7782(2) 0.4466(2) 0.0353(7) Uani 1 1 d . . . . .
H18A H 0.6121 0.8058 0.4023 0.042 Uiso 1 1 calc R U . . .
C19 C 0.5125(4) 0.6887(2) 0.43587(19) 0.0302(6) Uani 1 1 d . . . . .
C20 C -0.0108(3) 0.3497(2) 0.29858(19) 0.0280(5) Uani 1 1 d . . . . .
C21 C 0.0104(3) 0.3022(2) 0.2102(2) 0.0309(6) Uani 1 1 d . . . . .
H21A H 0.1035 0.3164 0.1977 0.037 Uiso 1 1 calc R U . . .
C22 C -0.1012(4) 0.2349(3) 0.1403(2) 0.0366(7) Uani 1 1 d . . . . .
H22A H -0.0846 0.2036 0.0806 0.044 Uiso 1 1 calc R U . . .
C23 C -0.2373(4) 0.2135(3) 0.1580(2) 0.0388(7) Uani 1 1 d . . . . .
C24 C -0.2613(3) 0.2608(3) 0.2454(2) 0.0369(7) Uani 1 1 d . . . . .
H24A H -0.3544 0.2460 0.2577 0.044 Uiso 1 1 calc R U . . .
C25 C -0.1496(3) 0.3293(2) 0.3146(2) 0.0320(6) Uani 1 1 d . . . . .
H25A H -0.1675 0.3628 0.3735 0.038 Uiso 1 1 calc R U . . .
C26 C 0.2860(4) 0.4721(2) 0.76732(19) 0.0330(6) Uani 1 1 d . U . . .
C29 C 0.2207(5) 0.4332(3) 0.9162(2) 0.0459(9) Uani 1 1 d . U . . .
C27 C 0.3815(12) 0.4288(7) 0.8094(6) 0.0453(16) Uani 0.455(6) 1 d . U P A 4
H27A H 0.4639 0.4151 0.7865 0.054 Uiso 0.455(6) 1 calc R U P A 4
C28 C 0.3459(13) 0.4084(8) 0.8845(6) 0.0488(17) Uani 0.455(6) 1 d . U P A 4
H28A H 0.4024 0.3794 0.9132 0.059 Uiso 0.455(6) 1 calc R U P A 4
C30 C 0.1476(12) 0.4728(9) 0.8778(7) 0.0456(17) Uani 0.455(6) 1 d . U P A 4
H30A H 0.0665 0.4896 0.9006 0.055 Uiso 0.455(6) 1 calc R U P A 4
C31 C 0.1816(11) 0.4927(8) 0.8032(6) 0.0401(16) Uani 0.455(6) 1 d . U P A 4
H31A H 0.1231 0.5233 0.7780 0.048 Uiso 0.455(6) 1 calc R U P A 4
C27A C 0.2923(10) 0.3892(6) 0.7723(5) 0.0477(15) Uani 0.545(6) 1 d . U P A 5
H27B H 0.3175 0.3413 0.7234 0.057 Uiso 0.545(6) 1 calc R U P A 5
C28A C 0.2629(11) 0.3685(6) 0.8484(6) 0.0515(16) Uani 0.545(6) 1 d . U P A 5
H28C H 0.2729 0.3089 0.8516 0.062 Uiso 0.545(6) 1 calc R U P A 5
C30A C 0.1922(9) 0.5175(6) 0.9084(5) 0.0402(14) Uani 0.545(6) 1 d . U P A 5
H30B H 0.1508 0.5592 0.9523 0.048 Uiso 0.545(6) 1 calc R U P A 5
C31A C 0.2267(8) 0.5377(6) 0.8342(5) 0.0364(13) Uani 0.545(6) 1 d . U P A 5
H31B H 0.2112 0.5948 0.8278 0.044 Uiso 0.545(6) 1 calc R U P A 5
C32 C 0.8030(3) 0.8519(2) 0.7315(2) 0.0287(6) Uani 1 1 d . . . . .
C33 C 0.7815(3) 0.9183(2) 0.8125(2) 0.0336(6) Uani 1 1 d . . . . .
H33A H 0.6895 0.9093 0.8275 0.040 Uiso 1 1 calc R U . . .
C34 C 0.8929(4) 0.9976(2) 0.8716(2) 0.0383(7) Uani 1 1 d . . . . .
H34A H 0.8774 1.0418 0.9272 0.046 Uiso 1 1 calc R U . . .
C35 C 1.0260(4) 1.0121(2) 0.8495(2) 0.0379(7) Uani 1 1 d . . . . .
C36 C 1.0492(4) 0.9476(3) 0.7680(2) 0.0390(7) Uani 1 1 d . . . . .
H36A H 1.1408 0.9579 0.7526 0.047 Uiso 1 1 calc R U . . .
C37 C 0.9376(4) 0.8682(2) 0.7093(2) 0.0339(6) Uani 1 1 d . . . . .
H37A H 0.9531 0.8245 0.6534 0.041 Uiso 1 1 calc R U . . .
C38 C -0.3593(4) 0.1422(3) 0.0842(3) 0.0632(7) Uani 1 1 d D U . . .
F1 F -0.3192(9) 0.0869(6) 0.0115(4) 0.0637(9) Uani 0.692(7) 1 d D U P B 6
F2 F -0.4401(5) 0.1926(3) 0.0514(3) 0.0665(8) Uani 0.692(7) 1 d D U P B 6
F3 F -0.4526(5) 0.0891(4) 0.1109(3) 0.0682(9) Uani 0.692(7) 1 d D U P B 6
F1A F -0.4824(8) 0.1623(8) 0.0718(7) 0.0677(10) Uani 0.308(7) 1 d D U P B 7
F2A F -0.4011(11) 0.0621(6) 0.1075(6) 0.0665(9) Uani 0.308(7) 1 d D U P B 7
F3A F -0.325(2) 0.0974(13) 0.0037(8) 0.0630(10) Uani 0.308(7) 1 d D U P B 7
C39 C 0.1892(5) 0.4154(3) 0.9986(3) 0.0738(8) Uani 1 1 d D U . . .
F4 F 0.0550(5) 0.3493(4) 0.9750(3) 0.0755(10) Uani 0.674(6) 1 d D U P C 10
F5 F 0.2712(7) 0.3735(5) 1.0315(3) 0.0757(9) Uani 0.674(6) 1 d D U P C 10
F6 F 0.1647(7) 0.4922(4) 1.0636(3) 0.0777(9) Uani 0.674(6) 1 d D U P C 10
F4A F 0.2690(12) 0.4940(6) 1.0758(4) 0.0780(10) Uani 0.326(6) 1 d D U P C 11
F5A F 0.0609(8) 0.3912(9) 1.0097(7) 0.0765(10) Uani 0.326(6) 1 d D U P C 11
F6A F 0.2612(14) 0.3502(8) 1.0076(7) 0.0743(10) Uani 0.326(6) 1 d D U P C 11
C40 C 1.1468(4) 1.0949(3) 0.9140(3) 0.0629(8) Uani 1 1 d D U . . .
F7 F 1.1195(5) 1.1489(4) 0.9924(3) 0.0639(9) Uani 0.636(7) 1 d D U P D 8
F8 F 1.2577(5) 1.0622(4) 0.9413(4) 0.0714(9) Uani 0.636(7) 1 d D U P D 8
F9 F 1.2061(6) 1.1517(4) 0.8739(4) 0.0650(9) Uani 0.636(7) 1 d D U P D 8
F7A F 1.2410(10) 1.1336(8) 0.8755(7) 0.0654(10) Uani 0.364(7) 1 d D U P D 9
F8A F 1.0969(9) 1.1700(6) 0.9676(6) 0.0670(10) Uani 0.364(7) 1 d D U P D 9
F9A F 1.2172(9) 1.0758(6) 0.9786(6) 0.0676(9) Uani 0.364(7) 1 d D U P D 9

loop_
_atom_site_aniso_label
_atom_site_aniso_U_11
_atom_site_aniso_U_22
_atom_site_aniso_U_33
_atom_site_aniso_U_23
_atom_site_aniso_U_13
_atom_site_aniso_U_12
Ru1 0.03289(12) 0.02195(10) 0.01268(9) 0.00499(7) 0.00584(7) 0.00181(8)
N1 0.0405(13) 0.0251(11) 0.0169(9) 0.0075(8) 0.0056(9) 0.0046(10)
N2 0.0307(11) 0.0235(10) 0.0138(8) 0.0060(8) 0.0062(8) 0.0032(8)
N3 0.0331(12) 0.0257(10) 0.0129(8) 0.0039(8) 0.0067(8) 0.0028(9)
N4 0.0371(12) 0.0199(10) 0.0178(9) 0.0064(8) 0.0070(9) 0.0024(9)
C1 0.0437(17) 0.0264(13) 0.0205(12) 0.0088(10) 0.0078(11) 0.0047(12)
C2 0.058(2) 0.0377(16) 0.0219(13) 0.0157(12) 0.0031(13) 0.0029(15)
C3 0.0514(19) 0.0353(15) 0.0189(12) 0.0120(11) 0.0012(12) 0.0055(14)
C4 0.0378(15) 0.0297(13) 0.0174(11) 0.0085(10) 0.0037(10) 0.0056(11)
C5 0.0331(14) 0.0258(12) 0.0182(11) 0.0067(10) 0.0064(10) 0.0076(10)
C6 0.0312(13) 0.0226(11) 0.0161(10) 0.0066(9) 0.0073(9) 0.0049(10)
C7 0.0331(14) 0.0251(12) 0.0207(11) 0.0058(10) 0.0065(10) 0.0000(10)
C8 0.0380(15) 0.0265(12) 0.0197(11) 0.0090(10) 0.0096(11) 0.0017(11)
C9 0.0350(14) 0.0255(12) 0.0156(10) 0.0071(9) 0.0079(10) 0.0042(10)
C10 0.0402(15) 0.0267(12) 0.0152(10) 0.0072(9) 0.0069(10) 0.0035(11)
C11 0.0343(14) 0.0284(13) 0.0138(10) 0.0064(9) 0.0074(9) 0.0045(11)
C12 0.0355(14) 0.0362(15) 0.0131(10) 0.0068(10) 0.0043(10) 0.0058(12)
C13 0.0275(13) 0.0319(13) 0.0166(10) 0.0037(10) 0.0037(9) 0.0052(11)
C14 0.0275(12) 0.0258(12) 0.0167(10) 0.0034(9) 0.0056(9) 0.0040(10)
C15 0.0301(13) 0.0225(11) 0.0208(11) 0.0032(9) 0.0069(10) 0.0048(10)
C16 0.0363(15) 0.0223(12) 0.0205(11) 0.0056(10) 0.0065(10) 0.0013(10)
C17 0.0428(17) 0.0248(13) 0.0294(14) 0.0103(11) 0.0111(12) 0.0021(12)
C18 0.0515(19) 0.0263(13) 0.0280(14) 0.0135(11) 0.0118(13) 0.0034(13)
C19 0.0425(16) 0.0259(12) 0.0201(11) 0.0099(10) 0.0071(11) 0.0035(11)
C20 0.0332(14) 0.0287(13) 0.0197(11) 0.0073(10) 0.0044(10) 0.0082(11)
C21 0.0283(13) 0.0360(15) 0.0216(12) 0.0054(11) 0.0044(10) 0.0063(11)
C22 0.0332(15) 0.0435(17) 0.0226(13) 0.0019(12) 0.0064(11) 0.0090(13)
C23 0.0284(14) 0.0453(18) 0.0290(15) 0.0023(13) 0.0049(12) 0.0055(13)
C24 0.0247(13) 0.0484(19) 0.0321(15) 0.0090(14) 0.0076(11) 0.0111(13)
C25 0.0348(15) 0.0352(15) 0.0236(12) 0.0076(11) 0.0077(11) 0.0111(12)
C26 0.0464(17) 0.0331(14) 0.0169(11) 0.0106(10) 0.0100(11) 0.0022(12)
C29 0.066(2) 0.0500(19) 0.0251(14) 0.0210(14) 0.0177(14) 0.0063(17)
C27 0.066(4) 0.052(4) 0.032(3) 0.024(3) 0.020(3) 0.027(3)
C28 0.075(4) 0.053(4) 0.033(3) 0.028(3) 0.018(3) 0.024(3)
C30 0.052(4) 0.061(4) 0.030(3) 0.022(3) 0.020(3) 0.015(3)
C31 0.048(4) 0.055(4) 0.025(3) 0.024(3) 0.011(3) 0.013(3)
C27A 0.077(4) 0.042(3) 0.032(3) 0.017(2) 0.029(3) 0.017(3)
C28A 0.085(4) 0.043(3) 0.038(3) 0.025(2) 0.029(3) 0.018(3)
C30A 0.049(3) 0.052(3) 0.022(2) 0.017(2) 0.018(2) 0.011(3)
C31A 0.046(3) 0.047(3) 0.024(2) 0.019(2) 0.018(2) 0.015(3)
C32 0.0319(14) 0.0245(12) 0.0227(12) 0.0034(10) 0.0071(10) 0.0031(10)
C33 0.0314(14) 0.0302(14) 0.0262(13) 0.0000(11) 0.0074(11) 0.0012(11)
C34 0.0426(17) 0.0311(15) 0.0260(14) -0.0010(12) 0.0084(13) 0.0007(13)
C35 0.0375(16) 0.0325(15) 0.0283(14) 0.0040(12) 0.0025(12) -0.0057(13)
C36 0.0310(15) 0.0391(17) 0.0380(17) 0.0099(14) 0.0094(13) -0.0002(13)
C37 0.0368(16) 0.0313(14) 0.0282(14) 0.0060(12) 0.0130(12) 0.0054(12)
C38 0.0313(10) 0.0795(16) 0.0432(11) -0.0061(10) 0.0047(9) -0.0004(10)
F1 0.0327(11) 0.0770(17) 0.0423(12) -0.0112(12) 0.0045(10) 0.0005(11)
F2 0.0334(13) 0.0833(17) 0.0456(13) -0.0066(11) -0.0027(11) 0.0045(11)
F3 0.0326(13) 0.0836(17) 0.0483(12) -0.0056(11) 0.0075(10) -0.0079(12)
F1A 0.0308(13) 0.0840(18) 0.0478(15) -0.0087(13) 0.0031(12) -0.0007(13)
F2A 0.0342(15) 0.0801(18) 0.0461(14) -0.0069(12) 0.0059(13) -0.0052(13)
F3A 0.0327(13) 0.0783(18) 0.0418(13) -0.0079(13) 0.0022(12) 0.0020(13)
C39 0.1005(17) 0.104(2) 0.0394(13) 0.0469(14) 0.0331(14) 0.0303(16)
F4 0.0959(18) 0.107(2) 0.0443(16) 0.0466(16) 0.0391(15) 0.0279(17)
F5 0.1022(18) 0.107(2) 0.0389(16) 0.0483(15) 0.0254(15) 0.0293(17)
F6 0.1054(19) 0.107(2) 0.0397(13) 0.0428(15) 0.0355(15) 0.0328(17)
F4A 0.105(2) 0.107(2) 0.0393(15) 0.0444(16) 0.0312(17) 0.0279(19)
F5A 0.1008(18) 0.108(2) 0.0413(16) 0.0450(17) 0.0375(16) 0.0300(18)
F6A 0.102(2) 0.106(2) 0.0373(19) 0.0487(18) 0.0267(18) 0.0300(18)
C40 0.0559(14) 0.0651(15) 0.0395(11) 0.0110(10) -0.0010(10) -0.0185(11)
F7 0.0590(15) 0.0674(17) 0.0340(13) 0.0091(12) -0.0016(12) -0.0214(12)
F8 0.0590(16) 0.0715(16) 0.0497(15) 0.0088(12) -0.0086(12) -0.0140(12)
F9 0.0571(17) 0.0655(17) 0.0421(12) 0.0113(11) 0.0031(12) -0.0236(13)
F7A 0.0554(17) 0.0672(18) 0.0437(13) 0.0112(13) 0.0002(13) -0.0200(14)
F8A 0.0585(16) 0.0665(17) 0.0418(15) 0.0056(13) 0.0009(13) -0.0196(13)
F9A 0.0614(17) 0.0704(17) 0.0397(14) 0.0111(13) -0.0054(13) -0.0194(14)

loop_
_atom_type_symbol
_atom_type_description
_atom_type_scat_dispersion_real
_atom_type_scat_dispersion_imag
_atom_type_scat_source
C C 0.0040 0.0020 'Calculated using XDISP in WinGX (Farrugia, 1999)'
H H 0.0000 0.0000 'Calculated using XDISP in WinGX (Farrugia, 1999)'
N N 0.0076 0.0040 'Calculated using XDISP in WinGX (Farrugia, 1999)'
F F 0.0211 0.0125 'Calculated using XDISP in WinGX (Farrugia, 1999)'
Ru Ru -1.0018 0.9825 'Calculated using XDISP in WinGX (Farrugia, 1999)'

loop_
_geom_angle_atom_site_label_1
_geom_angle_atom_site_label_2
_geom_angle_atom_site_label_3
_geom_angle
_geom_angle_site_symmetry_3
N1 Ru1 N4 77.94(10) .
N1 Ru1 N3 148.72(11) .
N4 Ru1 N3 87.36(10) .
N1 Ru1 N2 87.24(10) .
N4 Ru1 N2 148.79(11) .
N3 Ru1 N2 91.65(9) .
N1 Ru1 Ru1 106.85(8) 2_666
N4 Ru1 Ru1 106.96(8) 2_666
N3 Ru1 Ru1 103.79(8) 2_666
N2 Ru1 Ru1 103.56(7) 2_666
C4 N1 C1 109.7(2) .
C4 N1 Ru1 132.5(2) .
C1 N1 Ru1 117.7(2) .
C9 N2 C6 108.2(2) .
C9 N2 Ru1 124.41(19) .
C6 N2 Ru1 126.25(17) .
C11 N3 C14 108.4(2) .
C11 N3 Ru1 124.05(19) .
C14 N3 Ru1 126.75(18) .
C16 N4 C19 109.4(2) .
C16 N4 Ru1 132.4(2) .
C19 N4 Ru1 118.13(19) .
N1 C1 C2 107.6(3) .
N1 C1 C19 112.7(3) .
C2 C1 C19 139.5(3) .
C3 C2 C1 107.7(3) .
C3 C2 H2A 126.2 .
C1 C2 H2A 126.2 .
C2 C3 C4 108.2(3) .
C2 C3 H3A 125.9 .
C4 C3 H3A 125.9 .
N1 C4 C5 121.0(3) .
N1 C4 C3 106.8(3) .
C5 C4 C3 132.0(3) .
C4 C5 C6 123.3(3) .
C4 C5 C20 116.5(2) .
C6 C5 C20 120.3(3) .
N2 C6 C5 125.3(2) .
N2 C6 C7 107.3(2) .
C5 C6 C7 127.4(3) .
C8 C7 C6 108.4(3) .
C8 C7 H7A 125.8 .
C6 C7 H7A 125.8 .
C7 C8 C9 107.7(2) .
C7 C8 H8A 126.1 .
C9 C8 H8A 126.1 .
N2 C9 C10 124.0(3) .
N2 C9 C8 108.3(2) .
C10 C9 C8 127.7(3) .
C11 C10 C9 125.9(3) .
C11 C10 C26 116.1(2) .
C9 C10 C26 117.7(3) .
N3 C11 C10 124.5(2) .
N3 C11 C12 107.9(2) .
C10 C11 C12 127.5(3) .
C13 C12 C11 108.1(2) .
C13 C12 H12A 126.0 .
C11 C12 H12A 126.0 .
C12 C13 C14 108.6(2) .
C12 C13 H13A 125.7 .
C14 C13 H13A 125.7 .
N3 C14 C15 125.4(2) .
N3 C14 C13 107.0(2) .
C15 C14 C13 127.6(3) .
C16 C15 C14 123.6(3) .
C16 C15 C32 117.4(3) .
C14 C15 C32 118.9(3) .
N4 C16 C15 121.0(3) .
N4 C16 C17 106.8(3) .
C15 C16 C17 131.6(3) .
C18 C17 C16 108.5(3) .
C18 C17 H17A 125.7 .
C16 C17 H17A 125.7 .
C17 C18 C19 107.2(3) .
C17 C18 H18A 126.4 .
C19 C18 H18A 126.4 .
N4 C19 C1 112.3(2) .
N4 C19 C18 108.0(3) .
C1 C19 C18 139.3(3) .
C21 C20 C25 118.1(3) .
C21 C20 C5 119.0(3) .
C25 C20 C5 123.0(3) .
C22 C21 C20 121.5(3) .
C22 C21 H21A 119.2 .
C20 C21 H21A 119.2 .
C21 C22 C23 119.6(3) .
C21 C22 H22A 120.2 .
C23 C22 H22A 120.2 .
C22 C23 C24 119.8(3) .
C22 C23 C38 120.8(3) .
C24 C23 C38 119.3(3) .
C25 C24 C23 120.2(3) .
C25 C24 H24A 119.9 .
C23 C24 H24A 119.9 .
C24 C25 C20 120.7(3) .
C24 C25 H25A 119.7 .
C20 C25 H25A 119.7 .
C27A C26 C31A 118.8(4) .
C31 C26 C27 118.3(5) .
C31 C26 C10 122.9(5) .
C27A C26 C10 123.4(4) .
C31A C26 C10 117.7(4) .
C27 C26 C10 118.5(4) .
C28A C29 C30A 120.6(5) .
C30 C29 C28 120.3(6) .
C30 C29 C39 123.0(5) .
C28A C29 C39 122.1(5) .
C30A C29 C39 117.0(4) .
C28 C29 C39 116.6(5) .
C28 C27 C26 117.8(8) .
C28 C27 H27A 121.1 .
C26 C27 H27A 121.1 .
C27 C28 C29 117.6(8) .
C27 C28 H28A 121.2 .
C29 C28 H28A 121.2 .
C29 C30 C31 122.5(8) .
C29 C30 H30A 118.8 .
C31 C30 H30A 118.8 .
C26 C31 C30 123.5(8) .
C26 C31 H31A 118.3 .
C30 C31 H31A 118.3 .
C26 C27A C28A 121.9(6) .
C26 C27A H27B 119.0 .
C28A C27A H27B 119.0 .
C29 C28A C27A 119.9(7) .
C29 C28A H28C 120.1 .
C27A C28A H28C 120.1 .
C31A C30A C29 117.9(6) .
C31A C30A H30B 121.1 .
C29 C30A H30B 121.1 .
C30A C31A C26 120.0(6) .
C30A C31A H31B 120.0 .
C26 C31A H31B 120.0 .
C33 C32 C37 118.7(3) .
C33 C32 C15 121.3(3) .
C37 C32 C15 120.0(3) .
C34 C33 C32 120.8(3) .
C34 C33 H33A 119.6 .
C32 C33 H33A 119.6 .
C35 C34 C33 119.9(3) .
C35 C34 H34A 120.0 .
C33 C34 H34A 120.0 .
C34 C35 C36 120.3(3) .
C34 C35 C40 120.1(3) .
C36 C35 C40 119.6(3) .
C37 C36 C35 119.6(3) .
C37 C36 H36A 120.2 .
C35 C36 H36A 120.2 .
C36 C37 C32 120.7(3) .
C36 C37 H37A 119.6 .
C32 C37 H37A 119.6 .
F3 C38 F1 111.1(5) .
F1A C38 F3A 110.4(8) .
F3 C38 F2 102.9(4) .
F1 C38 F2 104.2(5) .
F1A C38 F2A 100.1(6) .
F3A C38 F2A 99.8(8) .
F3 C38 C23 114.6(4) .
F1A C38 C23 121.3(5) .
F1 C38 C23 113.4(5) .
F3A C38 C23 115.1(9) .
F2 C38 C23 109.6(4) .
F2A C38 C23 106.4(5) .
F5 C39 F6 112.6(4) .
F5A C39 F6A 110.1(7) .
F5A C39 F4A 109.3(6) .
F6A C39 F4A 95.9(6) .
F5 C39 F4 102.8(5) .
F6 C39 F4 99.4(4) .
F5A C39 C29 121.8(5) .
F5 C39 C29 117.3(4) .
F6 C39 C29 113.8(4) .
F6A C39 C29 107.6(6) .
F4A C39 C29 109.0(5) .
F4 C39 C29 108.6(4) .
F7A C40 F9A 108.4(6) .
F7 C40 F9 110.3(4) .
F7A C40 F8A 106.4(6) .
F9A C40 F8A 100.0(5) .
F7 C40 F8 102.6(4) .
F9 C40 F8 103.5(4) .
F7 C40 C35 116.3(4) .
F7A C40 C35 115.3(6) .
F9A C40 C35 114.7(5) .
F9 C40 C35 111.6(4) .
F8A C40 C35 110.6(5) .
F8 C40 C35 111.5(4) .

loop_
_geom_bond_atom_site_label_1
_geom_bond_atom_site_label_2
_geom_bond_distance
_geom_bond_site_symmetry_2
Ru1 N1 1.963(2) .
Ru1 N4 1.963(2) .
Ru1 N3 1.980(2) .
Ru1 N2 1.983(2) .
Ru1 Ru1 2.1827(5) 2_666
N1 C4 1.372(4) .
N1 C1 1.388(4) .
N2 C9 1.387(3) .
N2 C6 1.394(4) .
N3 C11 1.388(3) .
N3 C14 1.398(4) .
N4 C16 1.377(4) .
N4 C19 1.382(4) .
C1 C2 1.408(5) .
C1 C19 1.410(4) .
C2 C3 1.386(5) .
C2 H2A 0.9500 .
C3 C4 1.428(4) .
C3 H3A 0.9500 .
C4 C5 1.403(4) .
C5 C6 1.419(4) .
C5 C20 1.493(4) .
C6 C7 1.434(4) .
C7 C8 1.366(4) .
C7 H7A 0.9500 .
C8 C9 1.425(4) .
C8 H8A 0.9500 .
C9 C10 1.403(4) .
C10 C11 1.398(4) .
C10 C26 1.503(4) .
C11 C12 1.430(4) .
C12 C13 1.359(4) .
C12 H12A 0.9500 .
C13 C14 1.436(4) .
C13 H13A 0.9500 .
C14 C15 1.410(4) .
C15 C16 1.404(4) .
C15 C32 1.495(4) .
C16 C17 1.430(4) .
C17 C18 1.379(5) .
C17 H17A 0.9500 .
C18 C19 1.418(4) .
C18 H18A 0.9500 .
C20 C21 1.396(4) .
C20 C25 1.399(4) .
C21 C22 1.386(4) .
C21 H21A 0.9500 .
C22 C23 1.387(5) .
C22 H22A 0.9500 .
C23 C24 1.393(5) .
C23 C38 1.487(5) .
C24 C25 1.387(5) .
C24 H24A 0.9500 .
C25 H25A 0.9500 .
C26 C31 1.264(10) .
C26 C27A 1.306(8) .
C26 C31A 1.439(8) .
C26 C27 1.483(10) .
C29 C30 1.267(11) .
C29 C28A 1.342(9) .
C29 C30A 1.413(9) .
C29 C28 1.442(11) .
C29 C39 1.495(5) .
C27 C28 1.412(11) .
C27 H27A 0.9500 .
C28 H28A 0.9500 .
C30 C31 1.395(11) .
C30 H30A 0.9500 .
C31 H31A 0.9500 .
C27A C28A 1.412(9) .
C27A H27B 0.9500 .
C28A H28C 0.9500 .
C30A C31A 1.392(8) .
C30A H30B 0.9500 .
C31A H31B 0.9500 .
C32 C33 1.392(4) .
C32 C37 1.396(4) .
C33 C34 1.388(4) .
C33 H33A 0.9500 .
C34 C35 1.380(5) .
C34 H34A 0.9500 .
C35 C36 1.392(5) .
C35 C40 1.487(5) .
C36 C37 1.388(5) .
C36 H36A 0.9500 .
C37 H37A 0.9500 .
C38 F3 1.304(5) .
C38 F1A 1.310(6) .
C38 F1 1.318(5) .
C38 F3A 1.338(7) .
C38 F2 1.392(5) .
C38 F2A 1.397(6) .
C39 F5A 1.281(6) .
C39 F5 1.299(5) .
C39 F6 1.336(5) .
C39 F6A 1.367(6) .
C39 F4A 1.373(6) .
C39 F4 1.392(5) .
C40 F7 1.316(5) .
C40 F7A 1.320(6) .
C40 F9A 1.333(6) .
C40 F9 1.333(5) .
C40 F8A 1.371(6) .
C40 F8 1.374(5) .
